data_1546823
loop_
_publ_author_name
'Takahashi, Hiroyuki'
'Kodama, Shintaro'
'Ishii, Youichi'

_publ_section_title
;
 Direct transformation of 2-acetylpyridine oxime esters into \a-oxygenated
 imines in an Ir( <scp>iii</scp> ) complex
;
_journal_issue 36
_journal_name_full 'Dalton Transactions'
_journal_page_first 12032
_journal_page_last 12035
_journal_paper_doi 10.1039/C7DT02528A
_journal_volume 46
_journal_year 2017
_chemical_formula_moiety 'C19 H29 Cl2 Ir N2 O2'
_chemical_formula_sum 'C19 H29 Cl2 Ir N2 O2'
_chemical_formula_weight 580.58
_space_group_crystal_system monoclinic
_space_group_IT_number 14
_space_group_name_Hall '-P 2ybc'
_space_group_name_H-M_alt 'P 1 21/c 1'
_symmetry_space_group_name_Hall '-P 2ybc'
_symmetry_space_group_name_H-M 'P 1 21/c 1'
_atom_sites_solution_hydrogens geom
_atom_sites_solution_primary direct
_atom_sites_solution_secondary difmap
_audit_update_record
;
2017-07-12 deposited with the CCDC.
2017-08-24 downloaded from the CCDC.
;
_cell_angle_alpha 90.0000
_cell_angle_beta 91.3973(15)
_cell_angle_gamma 90.0000
_cell_formula_units_Z 4
_cell_length_a 11.7603(11)
_cell_length_b 12.1239(12)
_cell_length_c 15.2286(15)
_cell_measurement_reflns_used 8138
_cell_measurement_temperature 93
_cell_measurement_theta_max 31.17
_cell_measurement_theta_min 3.36
_cell_volume 2170.7(4)
_computing_cell_refinement CrystalClear
_computing_data_collection 'CrystalClear (Rigaku Inc., 2008)'
_computing_data_reduction CrystalClear
_computing_molecular_graphics 'CrystalStructure 4.2.4'
_computing_publication_material 'CrystalStructure 4.2.4 (Rigaku, 2016)'
_computing_structure_refinement 'SHELXL Version 2016/6 (Sheldrick, 2008)'
_computing_structure_solution 'SIR2011 (Burla, et al., 2012)'
_diffrn_ambient_temperature 93
_diffrn_detector_area_resol_mean 7.111
_diffrn_measured_fraction_theta_full 0.992
_diffrn_measured_fraction_theta_max 0.982
_diffrn_measurement_device_type 'Rigaku Saturn724'
_diffrn_measurement_method \w
_diffrn_radiation_type 'Mo K\a'
_diffrn_radiation_wavelength 0.71075
_diffrn_reflns_av_R_equivalents 0.0330
_diffrn_reflns_Laue_measured_fraction_full 0.992
_diffrn_reflns_Laue_measured_fraction_max 0.982
_diffrn_reflns_limit_h_max 13
_diffrn_reflns_limit_h_min -15
_diffrn_reflns_limit_k_max 15
_diffrn_reflns_limit_k_min -15
_diffrn_reflns_limit_l_max 19
_diffrn_reflns_limit_l_min -19
_diffrn_reflns_number 17299
_diffrn_reflns_point_group_measured_fraction_full 0.992
_diffrn_reflns_point_group_measured_fraction_max 0.982
_diffrn_reflns_theta_full 25.242
_diffrn_reflns_theta_max 27.492
_diffrn_reflns_theta_min 3.361
_diffrn_standards_number 0
_exptl_absorpt_coefficient_mu 6.429
_exptl_absorpt_correction_T_max 0.564
_exptl_absorpt_correction_T_min 0.362
_exptl_absorpt_correction_type numerical
_exptl_absorpt_process_details 'NUMABS (Rigaku, 1999)'
_exptl_crystal_colour orange
_exptl_crystal_density_diffrn 1.776
_exptl_crystal_density_method 'not measured'
_exptl_crystal_description prism
_exptl_crystal_F_000 1136.00
_exptl_crystal_size_max 0.186
_exptl_crystal_size_mid 0.171
_exptl_crystal_size_min 0.089
_refine_diff_density_max 0.76
_refine_diff_density_min -2.15
_refine_ls_extinction_method none
_refine_ls_goodness_of_fit_ref 1.098
_refine_ls_hydrogen_treatment mixed
_refine_ls_number_parameters 347
_refine_ls_number_reflns 4889
_refine_ls_number_restraints 0
_refine_ls_R_factor_all 0.0296
_refine_ls_R_factor_gt 0.0253
_refine_ls_shift/su_max 0.003
_refine_ls_structure_factor_coef Fsqd
_refine_ls_weighting_details 'w = 1/[\s^2^(Fo^2^)+(0.0334P)^2^] where P=(Fo^2^+2Fc^2^)/3'
_refine_ls_weighting_scheme calc
_refine_ls_wR_factor_gt 0.0611
_refine_ls_wR_factor_ref 0.0622
_reflns_Friedel_coverage 0.000
_reflns_number_gt 4076
_reflns_number_total 4889
_reflns_threshold_expression F^2^>2.0\s(F^2^)
_cod_data_source_file c7dt02528a2.cif
_cod_data_source_block Compound_4Cl
_cod_database_code 1546823

loop_
_space_group_symop_id
_space_group_symop_operation_xyz
1 +X,+Y,+Z
2 -X,1/2+Y,1/2-Z
3 -X,-Y,-Z
4 +X,-1/2-Y,-1/2+Z

loop_
_atom_site_label
_atom_site_type_symbol
_atom_site_fract_x
_atom_site_fract_y
_atom_site_fract_z
_atom_site_U_iso_or_equiv
_atom_site_adp_type
_atom_site_occupancy
_atom_site_site_symmetry_order
_atom_site_calc_flag
_atom_site_refinement_flags_posn
_atom_site_refinement_flags_adp
Ir1 Ir 0.24271(2) 0.79024(2) 0.40877(2) 0.01138(6) Uani 1 1 d . .
Cl1 Cl 0.23476(9) 0.66935(8) 0.28384(7) 0.0225(2) Uani 1 1 d . .
Cl2 Cl 0.70653(8) 0.72759(8) 0.42175(6) 0.0210(2) Uani 1 1 d . .
O1 O 0.0263(2) 0.9122(2) 0.34692(17) 0.0177(6) Uani 1 1 d . .
O2 O 0.2506(3) 1.1742(3) 0.39358(19) 0.0327(8) Uani 1 1 d . .
H2 H 0.275153 1.177959 0.445767 0.039 Uiso 1 1 calc R U
N1 N 0.1441(2) 0.9000(2) 0.33658(19) 0.0124(6) Uani 1 1 d . .
N2 N 0.3568(2) 0.8801(2) 0.33477(19) 0.0125(6) Uani 1 1 d . .
C1 C 0.1881(3) 0.9707(3) 0.2848(2) 0.0130(7) Uani 1 1 d . .
C2 C 0.4696(3) 0.8615(3) 0.3352(3) 0.0172(8) Uani 1 1 d . .
C3 C 0.5420(3) 0.9240(3) 0.2859(2) 0.0192(8) Uani 1 1 d . .
C4 C 0.4983(3) 1.0075(4) 0.2332(3) 0.0205(8) Uani 1 1 d . .
C5 C 0.3819(3) 1.0251(3) 0.2296(2) 0.0173(8) Uani 1 1 d . .
C6 C 0.3136(3) 0.9606(3) 0.2818(2) 0.0129(7) Uani 1 1 d . .
C7 C 0.1221(4) 1.0549(4) 0.2338(3) 0.0200(8) Uani 1 1 d . .
C8 C -0.0307(4) 0.8146(4) 0.3156(3) 0.0255(10) Uani 1 1 d . .
C9 C 0.1993(3) 0.6624(3) 0.5034(3) 0.0216(9) Uani 1 1 d . .
C10 C 0.1395(4) 0.7597(4) 0.5242(3) 0.0236(9) Uani 1 1 d . .
C11 C 0.2214(3) 0.8465(3) 0.5418(2) 0.0187(8) Uani 1 1 d . .
C12 C 0.3323(3) 0.7990(3) 0.5351(2) 0.0169(8) Uani 1 1 d . .
C13 C 0.3197(3) 0.6861(3) 0.5081(2) 0.0169(8) Uani 1 1 d . .
C14 C 0.1504(5) 0.5521(4) 0.4793(4) 0.0394(13) Uani 1 1 d . .
C15 C 0.0129(4) 0.7730(6) 0.5330(4) 0.0435(15) Uani 1 1 d . .
C16 C 0.1951(5) 0.9624(4) 0.5695(3) 0.0348(12) Uani 1 1 d . .
C17 C 0.4423(4) 0.8565(4) 0.5541(3) 0.0276(10) Uani 1 1 d . .
C18 C 0.4129(4) 0.6037(4) 0.4990(3) 0.0263(10) Uani 1 1 d . .
C19 C 0.2882(5) 1.2676(4) 0.3462(3) 0.0325(11) Uani 1 1 d . .
H2A H 0.501(4) 0.806(3) 0.374(3) 0.020(12) Uiso 1 1 d . .
H3 H 0.619(4) 0.901(4) 0.291(3) 0.040(14) Uiso 1 1 d . .
H4 H 0.552(4) 1.053(4) 0.202(3) 0.038(13) Uiso 1 1 d . .
H5 H 0.353(3) 1.076(4) 0.192(3) 0.020(11) Uiso 1 1 d . .
H7A H 0.163(4) 1.082(4) 0.189(3) 0.034(13) Uiso 1 1 d . .
H7B H 0.106(4) 1.116(4) 0.273(3) 0.044(15) Uiso 1 1 d . .
H7C H 0.049(4) 1.022(4) 0.212(3) 0.029(12) Uiso 1 1 d . .
H8A H 0.013(4) 0.747(4) 0.343(3) 0.025(12) Uiso 1 1 d . .
H8B H -0.111(4) 0.820(4) 0.338(3) 0.039(14) Uiso 1 1 d . .
H8C H -0.023(5) 0.818(5) 0.252(4) 0.059(18) Uiso 1 1 d . .
H14A H 0.152(5) 0.504(5) 0.523(4) 0.08(2) Uiso 1 1 d . .
H14B H 0.175(5) 0.527(5) 0.427(4) 0.07(2) Uiso 1 1 d . .
H14C H 0.067(5) 0.568(5) 0.466(4) 0.059(18) Uiso 1 1 d . .
H15A H -0.005(6) 0.763(6) 0.586(5) 0.09(2) Uiso 1 1 d . .
H15B H -0.027(4) 0.711(4) 0.494(4) 0.041(16) Uiso 1 1 d . .
H15C H -0.018(4) 0.837(5) 0.507(4) 0.053(17) Uiso 1 1 d . .
H16A H 0.249(4) 1.031(5) 0.564(4) 0.059(18) Uiso 1 1 d . .
H16B H 0.181(4) 0.952(4) 0.630(3) 0.046(15) Uiso 1 1 d . .
H16C H 0.121(5) 0.989(5) 0.541(4) 0.08(2) Uiso 1 1 d . .
H17A H 0.444(4) 0.936(4) 0.539(3) 0.027(12) Uiso 1 1 d . .
H17B H 0.457(4) 0.854(4) 0.614(3) 0.032(13) Uiso 1 1 d . .
H17C H 0.507(4) 0.830(4) 0.518(3) 0.039(14) Uiso 1 1 d . .
H18A H 0.387(4) 0.553(4) 0.456(4) 0.053(17) Uiso 1 1 d . .
H18B H 0.484(4) 0.637(4) 0.479(3) 0.038(14) Uiso 1 1 d . .
H18C H 0.433(4) 0.569(4) 0.550(3) 0.046(15) Uiso 1 1 d . .
H19A H 0.374(6) 1.294(4) 0.365(4) 0.07(2) Uiso 1 1 d . .
H19B H 0.292(5) 1.242(5) 0.278(4) 0.060(18) Uiso 1 1 d . .
H19C H 0.234(5) 1.337(5) 0.350(4) 0.058(17) Uiso 1 1 d . .

loop_
_atom_site_aniso_label
_atom_site_aniso_U_11
_atom_site_aniso_U_22
_atom_site_aniso_U_33
_atom_site_aniso_U_23
_atom_site_aniso_U_13
_atom_site_aniso_U_12
Ir1 0.01144(8) 0.01166(8) 0.01116(8) 0.00145(6) 0.00261(5) 0.00216(5)
Cl1 0.0263(5) 0.0191(4) 0.0221(5) -0.0074(4) 0.0032(4) 0.0022(4)
Cl2 0.0185(5) 0.0272(5) 0.0173(5) -0.0059(4) 0.0014(4) 0.0013(4)
O1 0.0088(12) 0.0200(14) 0.0243(15) 0.0002(11) 0.0020(11) 0.0017(10)
O2 0.044(2) 0.0360(18) 0.0187(16) -0.0059(13) 0.0055(15) -0.0108(15)
N1 0.0083(14) 0.0163(16) 0.0128(15) 0.0003(12) 0.0010(11) 0.0018(12)
N2 0.0119(14) 0.0143(15) 0.0112(14) -0.0011(12) 0.0011(11) -0.0006(12)
C1 0.0148(18) 0.0128(18) 0.0113(17) -0.0006(14) -0.0002(14) 0.0019(14)
C2 0.0130(18) 0.023(2) 0.0157(18) -0.0009(16) 0.0008(14) 0.0040(16)
C3 0.0144(19) 0.028(2) 0.0155(19) -0.0068(16) 0.0031(15) -0.0005(17)
C4 0.022(2) 0.025(2) 0.0143(19) -0.0024(16) 0.0064(16) -0.0067(17)
C5 0.021(2) 0.019(2) 0.0113(18) 0.0022(15) 0.0019(15) -0.0012(16)
C6 0.0133(18) 0.0159(18) 0.0095(17) -0.0007(14) 0.0005(14) -0.0025(14)
C7 0.020(2) 0.021(2) 0.019(2) 0.0073(17) -0.0026(17) 0.0034(17)
C8 0.017(2) 0.029(2) 0.030(3) -0.0078(19) 0.0015(18) -0.0082(18)
C9 0.027(2) 0.020(2) 0.019(2) 0.0118(16) 0.0062(17) -0.0040(17)
C10 0.019(2) 0.036(2) 0.016(2) 0.0123(18) 0.0114(16) 0.0052(18)
C11 0.028(2) 0.021(2) 0.0073(17) 0.0021(15) 0.0044(15) 0.0104(17)
C12 0.024(2) 0.019(2) 0.0080(17) 0.0013(14) -0.0002(15) 0.0028(16)
C13 0.021(2) 0.0160(19) 0.0136(18) 0.0042(14) 0.0018(16) 0.0064(15)
C14 0.050(3) 0.028(3) 0.041(3) 0.011(2) 0.001(3) -0.020(2)
C15 0.023(3) 0.075(4) 0.033(3) 0.023(3) 0.015(2) 0.014(3)
C16 0.058(3) 0.032(3) 0.015(2) 0.0009(19) 0.008(2) 0.026(2)
C17 0.031(2) 0.034(3) 0.017(2) -0.0050(19) -0.0034(18) -0.005(2)
C18 0.034(3) 0.025(2) 0.020(2) 0.0052(18) 0.0050(19) 0.016(2)
C19 0.044(3) 0.033(3) 0.021(2) 0.002(2) -0.003(2) -0.004(2)

loop_
_atom_type_symbol
_atom_type_description
_atom_type_scat_dispersion_real
_atom_type_scat_dispersion_imag
_atom_type_scat_source
C C 0.0033 0.0016
;
International Tables for Crystallography
(Vol. C, Tables 4.2.6.8 and 6.1.1.4)
;
H H 0.0000 0.0000
;
International Tables for Crystallography
(Vol. C, Table 6.1.1.4)
;
Cl Cl 0.1484 0.1585
;
International Tables for Crystallography
(Vol. C, Tables 4.2.6.8 and 6.1.1.4)
;
Ir Ir -1.4442 7.9887
;
International Tables for Crystallography
(Vol. C, Tables 4.2.6.8 and 6.1.1.4)
;
N N 0.0061 0.0033
;
International Tables for Crystallography
(Vol. C, Tables 4.2.6.8 and 6.1.1.4)
;
O O 0.0106 0.0060
;
International Tables for Crystallography
(Vol. C, Tables 4.2.6.8 and 6.1.1.4)
;

loop_
_geom_angle_atom_site_label_1
_geom_angle_atom_site_label_2
_geom_angle_atom_site_label_3
_geom_angle
N1 Ir1 N2 74.67(11)
N1 Ir1 C13 166.73(13)
N2 Ir1 C13 114.94(13)
N1 Ir1 C11 102.70(13)
N2 Ir1 C11 115.71(14)
C13 Ir1 C11 65.30(14)
N1 Ir1 C12 133.93(13)
N2 Ir1 C12 98.53(13)
C13 Ir1 C12 38.77(13)
C11 Ir1 C12 38.59(14)
N1 Ir1 C9 132.14(14)
N2 Ir1 C9 153.19(14)
C13 Ir1 C9 38.91(15)
C11 Ir1 C9 64.57(15)
C12 Ir1 C9 64.34(15)
N1 Ir1 C10 102.77(14)
N2 Ir1 C10 154.12(15)
C13 Ir1 C10 64.48(15)
C11 Ir1 C10 38.88(16)
C12 Ir1 C10 64.19(16)
C9 Ir1 C10 37.65(15)
N1 Ir1 Cl1 87.75(8)
N2 Ir1 Cl1 84.48(8)
C13 Ir1 Cl1 101.91(11)
C11 Ir1 Cl1 158.98(11)
C12 Ir1 Cl1 137.72(10)
C9 Ir1 Cl1 94.86(12)
C10 Ir1 Cl1 121.36(13)
N1 O1 C8 109.2(3)
C19 O2 H2 109.5
C1 N1 O1 114.3(3)
C1 N1 Ir1 121.9(2)
O1 N1 Ir1 123.4(2)
C2 N2 C6 118.6(3)
C2 N2 Ir1 123.9(3)
C6 N2 Ir1 117.5(2)
N1 C1 C6 112.4(3)
N1 C1 C7 124.5(3)
C6 C1 C7 123.1(3)
N2 C2 C3 121.9(4)
N2 C2 H2A 119(3)
C3 C2 H2A 119(3)
C2 C3 C4 119.5(4)
C2 C3 H3 114(3)
C4 C3 H3 127(3)
C5 C4 C3 119.2(4)
C5 C4 H4 123(3)
C3 C4 H4 117(3)
C4 C5 C6 118.5(4)
C4 C5 H5 119(3)
C6 C5 H5 123(3)
N2 C6 C5 122.2(3)
N2 C6 C1 113.5(3)
C5 C6 C1 124.3(3)
C1 C7 H7A 111(3)
C1 C7 H7B 108(3)
H7A C7 H7B 107(4)
C1 C7 H7C 110(3)
H7A C7 H7C 111(4)
H7B C7 H7C 109(4)
O1 C8 H8A 107(2)
O1 C8 H8B 106(3)
H8A C8 H8B 111(4)
O1 C8 H8C 104(3)
H8A C8 H8C 112(4)
H8B C8 H8C 116(4)
C10 C9 C13 108.4(4)
C10 C9 C14 127.6(4)
C13 C9 C14 124.0(4)
C10 C9 Ir1 71.4(2)
C13 C9 Ir1 69.3(2)
C14 C9 Ir1 124.4(3)
C9 C10 C11 108.4(4)
C9 C10 C15 127.4(5)
C11 C10 C15 124.1(4)
C9 C10 Ir1 70.9(2)
C11 C10 Ir1 69.3(2)
C15 C10 Ir1 128.4(3)
C12 C11 C10 107.3(3)
C12 C11 C16 126.2(4)
C10 C11 C16 126.3(4)
C12 C11 Ir1 71.3(2)
C10 C11 Ir1 71.9(2)
C16 C11 Ir1 126.1(3)
C11 C12 C13 108.4(3)
C11 C12 C17 125.8(4)
C13 C12 C17 125.7(4)
C11 C12 Ir1 70.1(2)
C13 C12 Ir1 69.9(2)
C17 C12 Ir1 126.5(3)
C12 C13 C9 107.3(3)
C12 C13 C18 126.5(4)
C9 C13 C18 125.7(4)
C12 C13 Ir1 71.4(2)
C9 C13 Ir1 71.8(2)
C18 C13 Ir1 128.7(3)
C9 C14 H14A 114(4)
C9 C14 H14B 113(4)
H14A C14 H14B 116(6)
C9 C14 H14C 104(3)
H14A C14 H14C 106(5)
H14B C14 H14C 103(5)
C10 C15 H15A 110(5)
C10 C15 H15B 108(3)
H15A C15 H15B 108(6)
C10 C15 H15C 115(3)
H15A C15 H15C 115(6)
H15B C15 H15C 101(4)
C11 C16 H16A 126(3)
C11 C16 H16B 101(3)
H16A C16 H16B 108(4)
C11 C16 H16C 111(3)
H16A C16 H16C 103(4)
H16B C16 H16C 107(5)
C12 C17 H17A 115(2)
C12 C17 H17B 108(3)
H17A C17 H17B 105(4)
C12 C17 H17C 114(3)
H17A C17 H17C 99(4)
H17B C17 H17C 114(4)
C13 C18 H18A 106(3)
C13 C18 H18B 113(3)
H18A C18 H18B 109(4)
C13 C18 H18C 114(3)
H18A C18 H18C 112(4)
H18B C18 H18C 104(4)
O2 C19 H19A 114(3)
O2 C19 H19B 106(3)
H19A C19 H19B 106(5)
O2 C19 H19C 114(3)
H19A C19 H19C 108(4)
H19B C19 H19C 108(4)

loop_
_geom_bond_atom_site_label_1
_geom_bond_atom_site_label_2
_geom_bond_distance
Ir1 N1 2.064(3)
Ir1 N2 2.081(3)
Ir1 C13 2.153(4)
Ir1 C11 2.158(4)
Ir1 C12 2.173(4)
Ir1 C9 2.185(4)
Ir1 C10 2.192(4)
Ir1 Cl1 2.4016(10)
O1 N1 1.405(4)
O1 C8 1.436(5)
O2 C19 1.419(6)
O2 H2 0.8400
N1 C1 1.282(4)
N2 C2 1.345(5)
N2 C6 1.357(4)
C1 C6 1.483(5)
C1 C7 1.489(5)
C2 C3 1.376(5)
C2 H2A 0.97(4)
C3 C4 1.384(6)
C3 H3 0.95(5)
C4 C5 1.385(5)
C4 H4 0.98(5)
C5 C6 1.384(5)
C5 H5 0.90(4)
C7 H7A 0.90(5)
C7 H7B 0.98(5)
C7 H7C 0.99(4)
C8 H8A 1.05(5)
C8 H8B 1.02(5)
C8 H8C 0.98(6)
C9 C10 1.413(6)
C9 C13 1.445(5)
C9 C14 1.499(6)
C10 C11 1.448(6)
C10 C15 1.507(6)
C11 C12 1.431(5)
C11 C16 1.502(6)
C12 C13 1.436(5)
C12 C17 1.491(6)
C13 C18 1.492(5)
C14 H14A 0.89(7)
C14 H14B 0.91(7)
C14 H14C 1.02(6)
C15 H15A 0.85(8)
C15 H15B 1.06(5)
C15 H15C 0.94(6)
C16 H16A 1.05(6)
C16 H16B 0.94(5)
C16 H16C 1.02(6)
C17 H17A 0.99(5)
C17 H17B 0.93(5)
C17 H17C 1.00(5)
C18 H18A 0.94(5)
C18 H18B 0.98(5)
C18 H18C 0.91(5)
C19 H19A 1.08(6)
C19 H19B 1.09(6)
C19 H19C 1.05(6)

loop_
_geom_hbond_atom_site_label_D
_geom_hbond_atom_site_label_H
_geom_hbond_atom_site_label_A
_geom_hbond_site_symmetry_A
_geom_hbond_distance_DA
_geom_hbond_distance_DH
_geom_hbond_distance_HA
_geom_hbond_angle_DHA
_geom_hbond_publ_flag
O2 H2 Cl2 3_676 3.084(3) 0.840 2.325 150.5 no

loop_
_geom_torsion_atom_site_label_1
_geom_torsion_atom_site_label_2
_geom_torsion_atom_site_label_3
_geom_torsion_atom_site_label_4
_geom_torsion
C8 O1 N1 C1 117.9(4)
C8 O1 N1 Ir1 -68.9(3)
O1 N1 C1 C6 175.2(3)
Ir1 N1 C1 C6 1.9(4)
O1 N1 C1 C7 -4.1(5)
Ir1 N1 C1 C7 -177.4(3)
C6 N2 C2 C3 2.3(5)
Ir1 N2 C2 C3 -179.2(3)
N2 C2 C3 C4 -1.1(6)
C2 C3 C4 C5 -1.3(6)
C3 C4 C5 C6 2.3(6)
C2 N2 C6 C5 -1.2(5)
Ir1 N2 C6 C5 -179.8(3)
C2 N2 C6 C1 178.0(3)
Ir1 N2 C6 C1 -0.6(4)
C4 C5 C6 N2 -1.1(6)
C4 C5 C6 C1 179.8(3)
N1 C1 C6 N2 -0.8(4)
C7 C1 C6 N2 178.5(3)
N1 C1 C6 C5 178.4(3)
C7 C1 C6 C5 -2.2(6)
C13 C9 C10 C11 0.4(4)
C14 C9 C10 C11 -179.0(4)
Ir1 C9 C10 C11 -59.4(3)
C13 C9 C10 C15 -176.1(4)
C14 C9 C10 C15 4.6(7)
Ir1 C9 C10 C15 124.2(5)
C13 C9 C10 Ir1 59.7(3)
C14 C9 C10 Ir1 -119.6(5)
C9 C10 C11 C12 -2.5(4)
C15 C10 C11 C12 174.1(4)
Ir1 C10 C11 C12 -62.9(2)
C9 C10 C11 C16 -177.7(4)
C15 C10 C11 C16 -1.1(6)
Ir1 C10 C11 C16 121.9(4)
C9 C10 C11 Ir1 60.4(3)
C15 C10 C11 Ir1 -123.0(4)
C10 C11 C12 C13 3.6(4)
C16 C11 C12 C13 178.9(4)
Ir1 C11 C12 C13 -59.6(3)
C10 C11 C12 C17 -175.5(4)
C16 C11 C12 C17 -0.2(6)
Ir1 C11 C12 C17 121.3(4)
C10 C11 C12 Ir1 63.2(2)
C16 C11 C12 Ir1 -121.5(4)
C11 C12 C13 C9 -3.4(4)
C17 C12 C13 C9 175.7(4)
Ir1 C12 C13 C9 -63.2(3)
C11 C12 C13 C18 -175.5(4)
C17 C12 C13 C18 3.7(6)
Ir1 C12 C13 C18 124.8(4)
C11 C12 C13 Ir1 59.8(3)
C17 C12 C13 Ir1 -121.1(4)
C10 C9 C13 C12 1.9(4)
C14 C9 C13 C12 -178.7(4)
Ir1 C9 C13 C12 62.9(3)
C10 C9 C13 C18 174.0(4)
C14 C9 C13 C18 -6.6(6)
Ir1 C9 C13 C18 -125.0(4)
C10 C9 C13 Ir1 -61.0(3)
C14 C9 C13 Ir1 118.3(4)
